data_2235286
loop_
_publ_author_name
'Yatskin, Michael M.'
'Zatovsky, Igor V.'
'Baumer, Vyacheslav N.'
'Ogorodnyk, Ivan V.'
'Slobodyanik, Nikolay S.'

_publ_section_title
;
 KMg~0.09~Fe~1.91~(PO~4~)~2~
;
_journal_coeditor_code WM2629
_journal_issue 6
_journal_name_full 'Acta Crystallographica Section E'
_journal_page_first i51
_journal_paper_doi 10.1107/S1600536812023975
_journal_volume 68
_journal_year 2012
_chemical_formula_iupac 'K Mg0.09 Fe1.91 (P O4)2'
_chemical_formula_moiety 'Fe1.91 Mg0.09 O8 P2, K'
_chemical_formula_structural 'K Mg0.09 Fe1.91 (P O4)2'
_chemical_formula_sum 'Fe1.91 K Mg0.09 O8 P2'
_chemical_formula_weight 337.965
_chemical_name_systematic
;
Potassium [iron(II)/magnesium] iron(III) bis(orthophosphate)
;
_space_group_IT_number 14
_symmetry_cell_setting monoclinic
_symmetry_space_group_name_Hall '-P 2yn'
_symmetry_space_group_name_H-M 'P 1 21/n 1'
_atom_sites_solution_primary direct
_atom_sites_solution_secondary difmap
_audit_creation_method 'WinGX routine CIF_UPDATE'
_cell_angle_alpha 90
_cell_angle_beta 114.838(5)
_cell_angle_gamma 90
_cell_formula_units_Z 4
_cell_length_a 7.8444(3)
_cell_length_b 10.0033(3)
_cell_length_c 9.0371(4)
_cell_measurement_reflns_used 10004
_cell_measurement_temperature 293(2)
_cell_measurement_theta_max 32
_cell_measurement_theta_min 2.9
_cell_volume 643.54(5)
_computing_cell_refinement 'CrysAlis CCD (Oxford Diffraction, 2006)'
_computing_data_collection 'CrysAlis CCD (Oxford Diffraction, 2006)'
_computing_data_reduction 'CrysAlis RED (Oxford Diffraction, 2006)'
_computing_molecular_graphics 'DIAMOND (Brandenburg, 1999)'
_computing_publication_material
;
WinGX publication routines (Farrugia, 1999) and enCIFer (Allen <i>et
al.</i>, 2004)'
;
_computing_structure_refinement 'SHELXL-97 (Sheldrick, 2008)'
_computing_structure_solution 'SHELXS-97 (Sheldrick, 2008)'
_diffrn_ambient_temperature 293(2)
_diffrn_measured_fraction_theta_full 1
_diffrn_measured_fraction_theta_max 1
_diffrn_measurement_device_type 'Oxford Diffraction XCalibur-3 CCD'
_diffrn_measurement_method '\f and \w scans'
_diffrn_radiation_monochromator graphite
_diffrn_radiation_source 'fine-focus sealed tube'
_diffrn_radiation_type MoK\a
_diffrn_radiation_wavelength 0.71073
_diffrn_reflns_av_R_equivalents 0.034
_diffrn_reflns_limit_h_max 11
_diffrn_reflns_limit_h_min -10
_diffrn_reflns_limit_k_max 14
_diffrn_reflns_limit_k_min -14
_diffrn_reflns_limit_l_max 13
_diffrn_reflns_limit_l_min -13
_diffrn_reflns_number 10004
_diffrn_reflns_theta_full 32
_diffrn_reflns_theta_max 32
_diffrn_reflns_theta_min 2.9
_diffrn_standards_number 0
_exptl_absorpt_coefficient_mu 5.481
_exptl_absorpt_correction_T_max 0.9028
_exptl_absorpt_correction_T_min 0.8572
_exptl_absorpt_correction_type multi-scan
_exptl_absorpt_process_details '(Blessing, 1995)'
_exptl_crystal_colour 'light pink'
_exptl_crystal_density_diffrn 3.488
_exptl_crystal_density_method 'not measured'
_exptl_crystal_description needle
_exptl_crystal_F_000 654.4
_exptl_crystal_size_max 0.12
_exptl_crystal_size_mid 0.02
_exptl_crystal_size_min 0.02
_refine_diff_density_max 2.08
_refine_diff_density_min -1.011
_refine_ls_extinction_coef 0.0145(14)
_refine_ls_extinction_method SHELXL
_refine_ls_goodness_of_fit_ref 1.186
_refine_ls_hydrogen_treatment undef
_refine_ls_matrix_type full
_refine_ls_number_parameters 120
_refine_ls_number_reflns 2230
_refine_ls_number_restraints 0
_refine_ls_restrained_S_all 1.186
_refine_ls_R_factor_all 0.043
_refine_ls_R_factor_gt 0.0415
_refine_ls_shift/su_max 0
_refine_ls_shift/su_mean 0
_refine_ls_structure_factor_coef Fsqd
_refine_ls_weighting_details 'calc w=1/[\s^2^(Fo^2^)+(0.0371P)^2^+6.6825P] where P=(Fo^2^+2Fc^2^)/3'
_refine_ls_weighting_scheme calc
_refine_ls_wR_factor_ref 0.1172
_reflns_number_gt 2155
_reflns_number_total 2230
_reflns_threshold_expression >2sigma(I)
_cod_data_source_file wm2629.cif
_cod_data_source_block I
_cod_original_cell_volume 643.54(4)
_cod_original_sg_symbol_H-M 'P 21/n'
_cod_database_code 2235286
_cod_database_fobs_code 2235286

loop_
_symmetry_equiv_pos_as_xyz
'x, y, z'
'-x+1/2, y+1/2, -z+1/2'
'-x, -y, -z'
'x-1/2, -y-1/2, z-1/2'

loop_
_atom_site_type_symbol
_atom_site_label
_atom_site_fract_x
_atom_site_fract_y
_atom_site_fract_z
_atom_site_U_iso_or_equiv
_atom_site_adp_type
_atom_site_calc_flag
_atom_site_refinement_flags
_atom_site_occupancy
K K1 0.42060(18) -0.13394(13) 0.07587(14) 0.0267(3) Uani d . 1
Fe Fe1 0.37733(7) 0.11765(5) -0.55702(6) 0.00590(15) Uani d . 1
Fe Fe2 0.01350(8) 0.12386(5) -0.25744(7) 0.0065(2) Uani d P 0.912(8)
Mg Mg2 0.01350(8) 0.12386(5) -0.25744(7) 0.0065(2) Uani d P 0.088(8)
P P1 0.12822(14) 0.16101(10) -0.86090(12) 0.0088(2) Uani d . 1
P P2 0.26703(14) -0.09247(10) -0.35182(12) 0.0085(2) Uani d . 1
O O11 0.4483(4) 0.2619(3) -0.3964(4) 0.0127(5) Uani d . 1
O O12 0.2987(4) 0.2495(3) -0.7494(4) 0.0112(5) Uani d . 1
O O13 0.1465(4) 0.0404(3) -0.7444(4) 0.0120(5) Uani d . 1
O O14 0.1437(5) 0.1137(3) -0.0138(4) 0.0138(6) Uani d . 1
O O21 0.0945(4) -0.1311(3) -0.5040(4) 0.0133(5) Uani d . 1
O O22 0.3516(4) -0.2128(3) -0.2422(4) 0.0126(5) Uani d . 1
O O23 0.2247(4) 0.0124(3) -0.2489(4) 0.0125(5) Uani d . 1
O O24 0.4195(4) -0.0311(3) -0.4003(4) 0.0131(5) Uani d . 1

loop_
_atom_site_aniso_label
_atom_site_aniso_U_11
_atom_site_aniso_U_22
_atom_site_aniso_U_33
_atom_site_aniso_U_12
_atom_site_aniso_U_13
_atom_site_aniso_U_23
K1 0.0313(6) 0.0285(6) 0.0181(5) -0.0129(4) 0.0080(4) -0.0006(4)
Fe1 0.0070(2) 0.0052(2) 0.0045(2) -0.00011(16) 0.00150(18) 0.00047(16)
Fe2 0.0080(3) 0.0057(3) 0.0054(3) -0.00005(17) 0.0023(2) -0.00025(17)
Mg2 0.0080(3) 0.0057(3) 0.0054(3) -0.00005(17) 0.0023(2) -0.00025(17)
P1 0.0103(4) 0.0086(4) 0.0068(4) -0.0005(3) 0.0030(3) 0.0000(3)
P2 0.0100(4) 0.0082(4) 0.0074(4) 0.0006(3) 0.0036(3) 0.0001(3)
O11 0.0136(12) 0.0126(13) 0.0120(12) -0.0031(10) 0.0054(10) -0.0031(10)
O12 0.0127(12) 0.0110(12) 0.0077(11) -0.0028(10) 0.0020(10) 0.0005(9)
O13 0.0128(12) 0.0104(12) 0.0095(12) -0.0022(10) 0.0015(10) 0.0019(10)
O14 0.0176(14) 0.0159(14) 0.0076(12) -0.0002(11) 0.0050(11) -0.0024(10)
O21 0.0151(13) 0.0150(13) 0.0073(12) 0.0000(10) 0.0024(10) -0.0011(10)
O22 0.0157(13) 0.0117(13) 0.0113(12) 0.0041(10) 0.0066(11) 0.0026(10)
O23 0.0134(12) 0.0120(13) 0.0114(12) 0.0022(10) 0.0045(10) -0.0022(10)
O24 0.0134(12) 0.0123(13) 0.0164(13) 0.0033(10) 0.0089(11) 0.0049(11)

loop_
_atom_type_symbol
_atom_type_description
_atom_type_scat_dispersion_real
_atom_type_scat_dispersion_imag
_atom_type_scat_source
O O 0.0106 0.006 'International Tables Vol C Tables 4.2.6.8 and 6.1.1.4'
Mg Mg 0.0486 0.0363 'International Tables Vol C Tables 4.2.6.8 and 6.1.1.4'
P P 0.1023 0.0942 'International Tables Vol C Tables 4.2.6.8 and 6.1.1.4'
K K 0.2009 0.2494 'International Tables Vol C Tables 4.2.6.8 and 6.1.1.4'
Fe Fe 0.3463 0.8444 'International Tables Vol C Tables 4.2.6.8 and 6.1.1.4'

loop_
_geom_angle_atom_site_label_1
_geom_angle_atom_site_label_2
_geom_angle_atom_site_label_3
_geom_angle_site_symmetry_1
_geom_angle_site_symmetry_3
_geom_angle
_geom_angle_publ_flag
O22 K1 O23 . 3_655 114.12(10) no
O22 K1 O11 . 2_544 66.54(9) no
O23 K1 O11 3_655 2_544 175.96(10) no
O22 K1 O11 . 3_655 136.60(10) no
O23 K1 O11 3_655 3_655 77.66(9) no
O11 K1 O11 2_544 3_655 104.68(8) no
O22 K1 O21 . 4_656 55.69(9) no
O23 K1 O21 3_655 4_656 91.67(9) no
O11 K1 O21 2_544 4_656 91.87(9) no
O11 K1 O21 3_655 4_656 83.54(9) no
O22 K1 O12 . 2_544 121.25(9) no
O23 K1 O12 3_655 2_544 121.56(9) no
O11 K1 O12 2_544 2_544 59.29(8) no
O11 K1 O12 3_655 2_544 49.85(8) no
O21 K1 O12 4_656 2_544 104.06(9) no
O22 K1 O23 . . 49.28(9) no
O23 K1 O23 3_655 . 107.82(8) no
O11 K1 O23 2_544 . 69.39(9) no
O11 K1 O23 3_655 . 170.19(9) no
O21 K1 O23 4_656 . 104.12(9) no
O12 K1 O23 2_544 . 121.31(9) no
O22 K1 O24 . 3_655 159.49(9) no
O23 K1 O24 3_655 3_655 48.85(8) no
O11 K1 O24 2_544 3_655 129.51(9) no
O11 K1 O24 3_655 3_655 57.90(9) no
O21 K1 O24 4_656 3_655 127.13(9) no
O12 K1 O24 2_544 3_655 78.93(8) no
O23 K1 O24 . 3_655 119.28(9) no
O22 K1 O14 . . 98.12(9) no
O23 K1 O14 3_655 . 102.39(9) no
O11 K1 O14 2_544 . 73.59(9) no
O11 K1 O14 3_655 . 120.87(9) no
O21 K1 O14 4_656 . 153.74(9) no
O12 K1 O14 2_544 . 87.46(9) no
O23 K1 O14 . . 50.59(8) no
O24 K1 O14 3_655 . 77.83(8) no
O11 Fe1 O24 . . 96.53(13) no
O11 Fe1 O24 . 3_654 117.65(13) no
O24 Fe1 O24 . 3_654 84.56(13) no
O11 Fe1 O13 . . 140.54(13) no
O24 Fe1 O13 . . 97.59(13) no
O24 Fe1 O13 3_654 . 100.27(13) no
O11 Fe1 O12 . . 92.56(13) no
O24 Fe1 O12 . . 169.72(13) no
O24 Fe1 O12 3_654 . 95.47(12) no
O13 Fe1 O12 . . 72.26(12) no
O22 Fe2 O21 2_554 3_554 87.21(13) no
O22 Fe2 O23 2_554 . 91.51(13) no
O21 Fe2 O23 3_554 . 91.82(13) no
O22 Fe2 O14 2_554 . 91.01(13) no
O21 Fe2 O14 3_554 . 175.44(13) no
O23 Fe2 O14 . . 84.03(13) no
O22 Fe2 O13 2_554 3_554 175.43(13) no
O21 Fe2 O13 3_554 3_554 93.14(13) no
O23 Fe2 O13 . 3_554 93.03(13) no
O14 Fe2 O13 . 3_554 88.97(12) no
O22 Fe2 O12 2_554 4_566 86.54(12) no
O21 Fe2 O12 3_554 4_566 91.89(12) no
O23 Fe2 O12 . 4_566 175.72(12) no
O14 Fe2 O12 . 4_566 92.19(12) no
O13 Fe2 O12 3_554 4_566 88.90(12) no
O14 P1 O11 1_554 4_565 112.93(18) no
O14 P1 O12 1_554 . 112.93(17) no
O11 P1 O12 4_565 . 108.38(18) no
O14 P1 O13 1_554 . 110.67(18) no
O11 P1 O13 4_565 . 110.31(17) no
O12 P1 O13 . . 100.98(16) no
O21 P2 O22 . . 111.52(18) no
O21 P2 O23 . . 112.74(18) no
O22 P2 O23 . . 107.06(17) no
O21 P2 O24 . . 110.00(18) no
O22 P2 O24 . . 108.52(17) no
O23 P2 O24 . . 106.79(18) no
P1 O11 Fe1 4_666 . 118.74(18) no
P1 O11 K1 4_666 2_554 124.41(17) no
Fe1 O11 K1 . 2_554 86.74(11) no
P1 O11 K1 4_666 3_655 95.94(14) no
Fe1 O11 K1 . 3_655 106.47(13) no
K1 O11 K1 2_554 3_655 124.91(11) no
P1 O12 Fe1 . . 93.03(14) no
P1 O12 Fe2 . 4_665 141.86(18) no
Fe1 O12 Fe2 . 4_665 116.63(14) no
P1 O12 K1 . 2_554 91.93(13) no
Fe1 O12 K1 . 2_554 80.92(10) no
Fe2 O12 K1 4_665 2_554 114.88(12) no
P1 O13 Fe1 . . 93.73(14) no
P1 O13 Fe2 . 3_554 136.95(18) no
Fe1 O13 Fe2 . 3_554 128.51(15) no
P1 O14 Fe2 1_556 . 142.0(2) no
P1 O14 K1 1_556 . 108.69(16) no
Fe2 O14 K1 . . 107.41(12) no
P2 O21 K1 . 4 107.95(16) no
Fe2 O21 K1 3_554 4 105.53(13) no
P2 O22 Fe2 . 2_544 138.67(19) no
P2 O22 K1 . . 106.73(15) no
Fe2 O22 K1 2_544 . 111.49(13) no
P2 O23 Fe2 . . 139.32(19) no
P2 O23 K1 . 3_655 102.50(14) no
Fe2 O23 K1 . 3_655 113.17(13) no
P2 O23 K1 . . 96.07(14) no
Fe2 O23 K1 . . 112.59(13) no
K1 O23 K1 3_655 . 72.18(8) no
P2 O24 Fe1 . . 125.27(18) no
P2 O24 Fe1 . 3_654 130.84(19) no
Fe1 O24 Fe1 . 3_654 95.44(13) no
P2 O24 K1 . 3_655 89.85(13) no
Fe1 O24 K1 . 3_655 98.85(12) no
Fe1 O24 K1 3_654 3_655 111.87(13) no

loop_
_geom_bond_atom_site_label_1
_geom_bond_atom_site_label_2
_geom_bond_site_symmetry_2
_geom_bond_distance
_geom_bond_publ_flag
K1 O22 . 2.806(3) no
K1 O23 3_655 2.830(3) no
K1 O11 2_544 2.854(3) no
K1 O11 3_655 2.930(3) no
K1 O21 4_656 2.955(3) no
K1 O12 2_544 3.007(3) no
K1 O23 . 3.054(3) no
K1 O24 3_655 3.131(3) no
K1 O14 . 3.167(3) no
Fe1 O11 . 1.955(3) yes
Fe1 O24 . 1.984(3) yes
Fe1 O24 3_654 1.989(3) yes
Fe1 O13 . 2.041(3) yes
Fe1 O12 . 2.060(3) yes
Fe2 O22 2_554 1.947(3) yes
Fe2 O21 3_554 1.959(3) yes
Fe2 O23 . 1.971(3) yes
Fe2 O14 . 2.003(3) yes
Fe2 O13 3_554 2.072(3) yes
Fe2 O12 4_566 2.133(3) yes
P1 O14 1_554 1.513(3) no
P1 O11 4_565 1.520(3) no
P1 O12 . 1.567(3) no
P1 O13 . 1.567(3) no
P2 O21 . 1.520(3) no
P2 O22 . 1.523(3) no
P2 O23 . 1.528(3) no
P2 O24 . 1.562(3) no
